data_2002038
loop_
_publ_author_name
'Katrusiak, A.'

_publ_section_title
;
 A new polymorph of maleic hydrazide
;
_journal_issue 1
_journal_name_full 'Acta Crystallographica Section C'
_journal_page_first 36
_journal_page_last 39
_journal_paper_doi 10.1107/S0108270192004918
_journal_volume 49
_journal_year 1993
_chemical_formula_sum 'C4 H4 N2 O2'
_chemical_formula_weight 112.09
_symmetry_cell_setting monoclinic
_symmetry_space_group_name_Hall '-P 2ybc'
_symmetry_space_group_name_H-M 'P 1 21/c 1'
_cell_angle_alpha 90
_cell_angle_beta 100.07(2)
_cell_angle_gamma 90
_cell_formula_units_Z 4
_cell_length_a 6.891(2)
_cell_length_b 9.674(2)
_cell_length_c 6.9460(10)
_cell_volume 455.91(18)
_diffrn_radiation_type Cu
_diffrn_radiation_wavelength 1.54178
_exptl_absorpt_coefficient_mu 1.031
_exptl_crystal_density_diffrn 1.630(10)
_exptl_crystal_F_000 232
_cod_data_source_file hu0409.cif
_cod_data_source_block hu0409_structure_1_of_1
_cod_original_cell_volume 455.9(2)
_cod_database_code 2002038

loop_
_atom_site_label
_atom_site_fract_x
_atom_site_fract_y
_atom_site_fract_z
_atom_site_U_iso_or_equiv
N(1) .7376(2) .11040(10) .1054(2) .045
N(2) .9292(2) .14850(10) .1129(2) .043
C(3) .9621(2) .28040(10) .1295(2) .037
O(3) 1.1468(2) .32580(10) .1384(2) .053
C(4) .8131(2) .37950(10) .1390(3) .046
C(5) .6261(2) .33640(10) .1309(2) .042
C(6) .5824(2) .19150(10) .1121(2) .037
O(6) .4129(2) .14060(10) .1039(2) .054
H(1) .717(4) .028(4) .083(4) .070(10)
H(3) 1.236(5) .244(5) .132(5) .13(2)
H(4) .844(4) .472(3) .149(4) .070(10)
H(5) .520(3) .398(3) .135(3) .060(10)

loop_
_geom_bond_atom_site_label_1
_geom_bond_atom_site_label_2
_geom_bond_distance
N(1) N(2) 1.3630(10)
N(1) C(6) 1.3340(10)
N(2) C(3) 1.2980(10)
C(3) O(3) 1.338(2)
C(3) C(4) 1.415(2)
C(4) C(5) 1.346(2)
C(5) C(6) 1.435(2)
C(6) O(6) 1.260(2)
N(1) H(1) 0.82(4)
O(3) H(3) 1.00(4)
